data_7206300
loop_
_publ_author_name
'Ren, Chen'
'Zhang, Ya-Nan'
'Shi, Wen-Juan'
'Liu, Bo'
'Wang, Yao-Yu'
'Shi, Qi-Zhen'

_publ_section_title
;
 Structural diversity of coordination polymers assembled from
 adamantane dicarboxylates and conformational bis-triazole ligand
;
_journal_issue 16
_journal_name_full CrystEngComm
_journal_page_first 5179
_journal_paper_doi 10.1039/c1ce05299c
_journal_volume 13
_journal_year 2011
_chemical_formula_moiety 'C60 H62 Co2 N12 O9'
_chemical_formula_sum 'C60 H62 Co2 N12 O9'
_chemical_formula_weight 1213.08
_chemical_name_systematic
;
?
;
_space_group_IT_number 15
_symmetry_cell_setting monoclinic
_symmetry_space_group_name_Hall '-C 2yc'
_symmetry_space_group_name_H-M 'C 1 2/c 1'
_atom_sites_solution_hydrogens geom
_atom_sites_solution_primary direct
_atom_sites_solution_secondary difmap
_audit_creation_method SHELXL-97
_cell_angle_alpha 90.00
_cell_angle_beta 116.211(2)
_cell_angle_gamma 90.00
_cell_formula_units_Z 4
_cell_length_a 18.042(2)
_cell_length_b 19.550(2)
_cell_length_c 17.324(2)
_cell_measurement_reflns_used 1649
_cell_measurement_temperature 296(2)
_cell_measurement_theta_max 21.1545
_cell_measurement_theta_min 2.4165
_cell_volume 5482.2(10)
_computing_structure_refinement 'SHELXL-97 (Sheldrick, 1997)'
_computing_structure_solution 'SHELXS-97 (Sheldrick, 1990)'
_diffrn_ambient_temperature 296(2)
_diffrn_measured_fraction_theta_full 0.997
_diffrn_measured_fraction_theta_max 0.997
_diffrn_measurement_device_type 'Rigaku RAXIS-RAPID Imaging Plate'
_diffrn_measurement_method \w
_diffrn_radiation_monochromator graphite
_diffrn_radiation_source 'fine-focus sealed tube'
_diffrn_radiation_type MoK\a
_diffrn_radiation_wavelength 0.71073
_diffrn_reflns_av_R_equivalents 0.0534
_diffrn_reflns_av_sigmaI/netI 0.0676
_diffrn_reflns_limit_h_max 21
_diffrn_reflns_limit_h_min -17
_diffrn_reflns_limit_k_max 23
_diffrn_reflns_limit_k_min -21
_diffrn_reflns_limit_l_max 19
_diffrn_reflns_limit_l_min -20
_diffrn_reflns_number 13687
_diffrn_reflns_theta_full 25.10
_diffrn_reflns_theta_max 25.10
_diffrn_reflns_theta_min 2.08
_exptl_absorpt_coefficient_mu 0.677
_exptl_absorpt_correction_T_max 0.9232
_exptl_absorpt_correction_T_min 0.7976
_exptl_absorpt_correction_type multi-scan
_exptl_absorpt_process_details sadabs
_exptl_crystal_colour violet
_exptl_crystal_density_diffrn 1.470
_exptl_crystal_density_method 'not measured'
_exptl_crystal_description block
_exptl_crystal_F_000 2528
_exptl_crystal_size_max 0.35
_exptl_crystal_size_mid 0.21
_exptl_crystal_size_min 0.12
_refine_diff_density_max 0.404
_refine_diff_density_min -0.384
_refine_diff_density_rms 0.068
_refine_ls_extinction_method none
_refine_ls_goodness_of_fit_ref 1.078
_refine_ls_hydrogen_treatment constr
_refine_ls_matrix_type full
_refine_ls_number_parameters 379
_refine_ls_number_reflns 4870
_refine_ls_number_restraints 0
_refine_ls_restrained_S_all 1.078
_refine_ls_R_factor_all 0.0887
_refine_ls_R_factor_gt 0.0519
_refine_ls_shift/su_max 0.001
_refine_ls_shift/su_mean 0.000
_refine_ls_structure_factor_coef Fsqd
_refine_ls_weighting_details 'calc w=1/[\s^2^(Fo^2^)+(0.0662P)^2^+0.7764P] where P=(Fo^2^+2Fc^2^)/3'
_refine_ls_weighting_scheme calc
_refine_ls_wR_factor_gt 0.1264
_refine_ls_wR_factor_ref 0.1496
_reflns_number_gt 3109
_reflns_number_total 4870
_reflns_threshold_expression >2sigma(I)
_cod_data_source_file c1ce05299c.txt
_cod_data_source_block 2
_cod_original_sg_symbol_H-M C2/c
_cod_database_code 7206300

loop_
_symmetry_equiv_pos_as_xyz
'x, y, z'
'-x, y, -z+1/2'
'x+1/2, y+1/2, z'
'-x+1/2, y+1/2, -z+1/2'
'-x, -y, -z'
'x, -y, z-1/2'
'-x+1/2, -y+1/2, -z'
'x+1/2, -y+1/2, z-1/2'

loop_
_atom_site_label
_atom_site_type_symbol
_atom_site_fract_x
_atom_site_fract_y
_atom_site_fract_z
_atom_site_U_iso_or_equiv
_atom_site_adp_type
_atom_site_occupancy
_atom_site_symmetry_multiplicity
_atom_site_calc_flag
_atom_site_refinement_flags
_atom_site_disorder_assembly
_atom_site_disorder_group
Co1 Co 0.79967(3) 0.35186(3) 0.92662(3) 0.0396(2) Uani 1 1 d . . .
C1 C 0.8574(3) 0.4480(4) 0.8233(4) 0.125(3) Uani 1 1 d . . .
H1 H 0.8033 0.4576 0.7840 0.150 Uiso 1 1 calc R . .
C2 C 0.9572(3) 0.4137(2) 0.9314(3) 0.0571(12) Uani 1 1 d . . .
H2 H 0.9900 0.3920 0.9832 0.069 Uiso 1 1 calc R . .
C3 C 1.0726(3) 0.4636(2) 0.9043(3) 0.0608(12) Uani 1 1 d . . .
H3A H 1.0955 0.4985 0.9484 0.073 Uiso 1 1 calc R . .
H3B H 1.0733 0.4813 0.8522 0.073 Uiso 1 1 calc R . .
C4 C 1.1255(2) 0.4006(2) 0.9328(3) 0.0503(11) Uani 1 1 d . . .
C5 C 1.1839(3) 0.3918(2) 1.0166(3) 0.0627(13) Uani 1 1 d . . .
H5 H 1.1913 0.4260 1.0566 0.075 Uiso 1 1 calc R . .
C6 C 1.2315(3) 0.3336(2) 1.0424(3) 0.0630(13) Uani 1 1 d . . .
H6 H 1.2701 0.3295 1.0997 0.076 Uiso 1 1 calc R . .
C7 C 1.2240(2) 0.2812(2) 0.9863(2) 0.0460(10) Uani 1 1 d . . .
C8 C 1.1650(3) 0.2901(2) 0.9020(3) 0.0650(13) Uani 1 1 d . . .
H8 H 1.1574 0.2559 0.8619 0.078 Uiso 1 1 calc R . .
C9 C 1.1175(3) 0.3481(2) 0.8765(3) 0.0673(14) Uani 1 1 d . . .
H9 H 1.0786 0.3522 0.8194 0.081 Uiso 1 1 calc R . .
C10 C 0.7355(2) 0.4458(2) 1.0296(3) 0.0463(10) Uani 1 1 d . . .
H10 H 0.7186 0.4807 0.9889 0.056 Uiso 1 1 calc R . .
C11 C 0.7830(2) 0.35230(19) 1.0905(2) 0.0405(9) Uani 1 1 d . . .
H11 H 0.8057 0.3087 1.1036 0.049 Uiso 1 1 calc R . .
C12 C 0.7691(2) 0.3710(2) 1.2255(2) 0.0508(11) Uani 1 1 d . . .
H12A H 0.8063 0.4033 1.2670 0.061 Uiso 1 1 calc R . .
H12B H 0.7940 0.3260 1.2408 0.061 Uiso 1 1 calc R . .
C13 C 0.6881(2) 0.3708(2) 1.2315(2) 0.0443(10) Uani 1 1 d . . .
C14 C 0.6637(2) 0.4266(2) 1.2636(2) 0.0440(10) Uani 1 1 d . . .
H14 H 0.6968 0.4655 1.2801 0.053 Uiso 1 1 calc R . .
C15 C 0.5909(2) 0.42554(18) 1.2713(2) 0.0411(9) Uani 1 1 d . . .
H15 H 0.5761 0.4636 1.2936 0.049 Uiso 1 1 calc R . .
C16 C 0.5391(2) 0.36871(17) 1.2466(2) 0.0357(9) Uani 1 1 d . . .
C17 C 0.5640(2) 0.31255(18) 1.2131(2) 0.0403(9) Uani 1 1 d . . .
H17 H 0.5307 0.2739 1.1957 0.048 Uiso 1 1 calc R . .
C18 C 0.6370(2) 0.3137(2) 1.2056(2) 0.0459(10) Uani 1 1 d . . .
H18 H 0.6521 0.2760 1.1830 0.055 Uiso 1 1 calc R . .
C19 C 0.6762(2) 0.35338(19) 0.7836(2) 0.0381(9) Uani 1 1 d . . .
C20 C 0.6126(2) 0.34961(17) 0.6898(2) 0.0349(9) Uani 1 1 d . . .
C21 C 0.5580(2) 0.28583(18) 0.6708(2) 0.0365(9) Uani 1 1 d . . .
H21A H 0.5289 0.2863 0.7063 0.044 Uiso 1 1 calc R . .
H21B H 0.5925 0.2452 0.6852 0.044 Uiso 1 1 calc R . .
C22 C 0.4952(2) 0.28317(17) 0.5754(2) 0.0344(9) Uani 1 1 d . . .
C23 C 0.4426(2) 0.34779(18) 0.5522(3) 0.0485(11) Uani 1 1 d . . .
H23A H 0.4121 0.3504 0.5864 0.058 Uiso 1 1 calc R . .
H23B H 0.4030 0.3464 0.4920 0.058 Uiso 1 1 calc R . .
C24 C 0.4977(3) 0.4106(2) 0.5692(3) 0.0605(13) Uani 1 1 d . . .
H24 H 0.4631 0.4517 0.5538 0.073 Uiso 1 1 calc R . .
C25 C 0.5585(2) 0.41381(19) 0.6653(3) 0.0516(11) Uani 1 1 d . . .
H25A H 0.5929 0.4542 0.6766 0.062 Uiso 1 1 calc R . .
H25B H 0.5282 0.4166 0.6996 0.062 Uiso 1 1 calc R . .
C26 C 0.6597(2) 0.3467(2) 0.6345(2) 0.0475(10) Uani 1 1 d . . .
H26A H 0.6947 0.3868 0.6457 0.057 Uiso 1 1 calc R . .
H26B H 0.6947 0.3065 0.6495 0.057 Uiso 1 1 calc R . .
C27 C 0.5450(2) 0.28055(19) 0.5222(2) 0.0418(9) Uani 1 1 d . . .
H27A H 0.5796 0.2401 0.5376 0.050 Uiso 1 1 calc R . .
H27B H 0.5073 0.2778 0.4614 0.050 Uiso 1 1 calc R . .
C28 C 0.5452(3) 0.4084(2) 0.5163(3) 0.0704(15) Uani 1 1 d . . .
H28A H 0.5798 0.4487 0.5278 0.084 Uiso 1 1 calc R . .
H28B H 0.5071 0.4079 0.4556 0.084 Uiso 1 1 calc R . .
C29 C 0.5987(3) 0.3442(2) 0.5393(3) 0.0525(11) Uani 1 1 d . . .
H29 H 0.6292 0.3424 0.5045 0.063 Uiso 1 1 calc R . .
C30 C 0.4426(2) 0.2190(2) 0.5525(2) 0.0427(10) Uani 1 1 d . . .
N1 N 0.8768(2) 0.41166(17) 0.8947(2) 0.0504(9) Uani 1 1 d . . .
N2 N 0.9870(2) 0.44942(18) 0.8878(2) 0.0529(9) Uani 1 1 d . . .
N3 N 0.9221(3) 0.4690(3) 0.8140(4) 0.127(2) Uani 1 1 d . . .
N4 N 0.76862(17) 0.38628(16) 1.01913(19) 0.0386(8) Uani 1 1 d . . .
N5 N 0.76063(17) 0.38889(16) 1.14020(19) 0.0398(8) Uani 1 1 d . . .
N6 N 0.7293(2) 0.44978(17) 1.1020(2) 0.0537(9) Uani 1 1 d . . .
O1 O 0.71775(15) 0.30046(13) 0.82061(16) 0.0509(7) Uani 1 1 d . . .
O2 O 0.69224(16) 0.40855(13) 0.82390(16) 0.0490(7) Uani 1 1 d . . .
O3 O 0.46718(18) 0.16513(14) 0.59251(18) 0.0603(8) Uani 1 1 d . . .
O4 O 0.37299(16) 0.22425(14) 0.48517(17) 0.0569(8) Uani 1 1 d . . .
O5 O 0.9678(4) 0.3923(3) 0.2396(6) 0.084(3) Uani 0.50 1 d P . .

loop_
_atom_site_aniso_label
_atom_site_aniso_U_11
_atom_site_aniso_U_22
_atom_site_aniso_U_33
_atom_site_aniso_U_23
_atom_site_aniso_U_13
_atom_site_aniso_U_12
Co1 0.0337(3) 0.0483(3) 0.0307(3) -0.0009(2) 0.0087(2) 0.0028(2)
C1 0.036(3) 0.206(7) 0.116(5) 0.104(5) 0.020(3) 0.001(4)
C2 0.048(3) 0.067(3) 0.052(3) 0.011(2) 0.018(2) -0.003(2)
C3 0.049(3) 0.067(3) 0.074(3) 0.002(2) 0.034(2) -0.013(2)
C4 0.041(2) 0.061(3) 0.053(3) -0.009(2) 0.025(2) -0.013(2)
C5 0.071(3) 0.064(3) 0.048(3) -0.014(2) 0.021(2) -0.010(3)
C6 0.069(3) 0.072(3) 0.033(2) -0.010(2) 0.009(2) 0.003(3)
C7 0.042(2) 0.061(3) 0.037(2) -0.011(2) 0.020(2) -0.0104(19)
C8 0.055(3) 0.083(3) 0.044(3) -0.025(2) 0.011(2) 0.005(2)
C9 0.053(3) 0.092(4) 0.041(3) -0.011(3) 0.006(2) 0.006(3)
C10 0.055(3) 0.039(2) 0.048(3) 0.0137(19) 0.026(2) 0.0072(19)
C11 0.039(2) 0.041(2) 0.042(2) 0.0038(19) 0.0176(18) 0.0051(17)
C12 0.045(2) 0.071(3) 0.038(2) 0.009(2) 0.020(2) 0.009(2)
C13 0.049(2) 0.054(3) 0.028(2) 0.0076(18) 0.0158(18) 0.010(2)
C14 0.046(2) 0.045(2) 0.040(2) 0.0050(19) 0.0178(19) -0.0010(19)
C15 0.049(2) 0.037(2) 0.041(2) 0.0000(18) 0.0234(19) 0.0053(18)
C16 0.042(2) 0.041(2) 0.0271(19) 0.0025(16) 0.0173(17) 0.0029(16)
C17 0.053(2) 0.037(2) 0.031(2) -0.0035(17) 0.0183(18) 0.0008(18)
C18 0.058(3) 0.050(2) 0.033(2) -0.0010(19) 0.023(2) 0.011(2)
C19 0.030(2) 0.046(2) 0.035(2) -0.0021(19) 0.0107(16) -0.0018(18)
C20 0.0295(19) 0.041(2) 0.027(2) -0.0020(16) 0.0056(15) 0.0002(16)
C21 0.035(2) 0.048(2) 0.0257(19) -0.0011(17) 0.0124(16) 0.0006(16)
C22 0.0283(19) 0.042(2) 0.0252(19) -0.0008(16) 0.0047(15) -0.0032(16)
C23 0.033(2) 0.053(2) 0.043(2) -0.0039(19) 0.0015(18) 0.0059(18)
C24 0.057(3) 0.038(2) 0.053(3) 0.002(2) -0.005(2) 0.010(2)
C25 0.043(2) 0.045(2) 0.046(3) -0.0106(19) 0.0015(19) 0.0052(18)
C26 0.036(2) 0.058(3) 0.044(2) 0.007(2) 0.0136(18) -0.0058(19)
C27 0.040(2) 0.055(2) 0.028(2) -0.0014(18) 0.0130(17) 0.0024(18)
C28 0.076(3) 0.062(3) 0.043(3) 0.019(2) -0.002(2) -0.021(3)
C29 0.049(3) 0.072(3) 0.038(2) 0.005(2) 0.020(2) -0.013(2)
C30 0.044(2) 0.050(2) 0.032(2) -0.0062(19) 0.0150(19) -0.0068(19)
N1 0.037(2) 0.069(2) 0.044(2) 0.0066(18) 0.0169(16) 0.0030(17)
N2 0.043(2) 0.065(2) 0.051(2) 0.0087(18) 0.0208(18) 0.0002(18)
N3 0.068(3) 0.181(6) 0.117(4) 0.069(4) 0.027(3) -0.005(3)
N4 0.0320(17) 0.0447(19) 0.0379(19) 0.0016(15) 0.0143(14) -0.0022(14)
N5 0.0387(18) 0.0443(19) 0.0398(19) 0.0044(16) 0.0205(15) 0.0067(15)
N6 0.064(2) 0.049(2) 0.059(2) 0.0069(18) 0.0364(19) 0.0056(18)
O1 0.0502(17) 0.0445(16) 0.0382(16) -0.0033(13) 0.0016(13) 0.0083(13)
O2 0.0514(17) 0.0459(16) 0.0372(16) -0.0058(13) 0.0082(13) -0.0043(13)
O3 0.065(2) 0.0500(17) 0.0457(18) 0.0043(14) 0.0059(15) -0.0133(15)
O4 0.0489(17) 0.0609(18) 0.0415(17) -0.0012(14) 0.0023(14) -0.0138(14)
O5 0.114(8) 0.072(4) 0.069(5) 0.013(4) 0.044(7) 0.036(4)

loop_
_atom_type_symbol
_atom_type_description
_atom_type_scat_dispersion_real
_atom_type_scat_dispersion_imag
_atom_type_scat_source
C C 0.0033 0.0016 'International Tables Vol C Tables 4.2.6.8 and 6.1.1.4'
H H 0.0000 0.0000 'International Tables Vol C Tables 4.2.6.8 and 6.1.1.4'
Co Co 0.3494 0.9721 'International Tables Vol C Tables 4.2.6.8 and 6.1.1.4'
N N 0.0061 0.0033 'International Tables Vol C Tables 4.2.6.8 and 6.1.1.4'
O O 0.0106 0.0060 'International Tables Vol C Tables 4.2.6.8 and 6.1.1.4'

loop_
_geom_angle_atom_site_label_1
_geom_angle_atom_site_label_2
_geom_angle_atom_site_label_3
_geom_angle
_geom_angle_site_symmetry_1
_geom_angle_site_symmetry_3
_geom_angle_publ_flag
O4 Co1 N4 101.67(12) 8_556 . ?
O4 Co1 O1 98.48(11) 8_556 . ?
N4 Co1 O1 122.02(12) . . ?
O4 Co1 N1 100.85(13) 8_556 . ?
N4 Co1 N1 118.40(13) . . ?
O1 Co1 N1 110.02(12) . . ?
O4 Co1 O2 158.79(11) 8_556 . ?
N4 Co1 O2 91.11(11) . . ?
O1 Co1 O2 60.31(9) . . ?
N1 Co1 O2 87.50(12) . . ?
N3 C1 N1 113.5(4) . . ?
N3 C1 H1 123.3 . . ?
N1 C1 H1 123.3 . . ?
N1 C2 N2 112.8(4) . . ?
N1 C2 H2 123.6 . . ?
N2 C2 H2 123.6 . . ?
N2 C3 C4 111.7(3) . . ?
N2 C3 H3A 109.3 . . ?
C4 C3 H3A 109.3 . . ?
N2 C3 H3B 109.3 . . ?
C4 C3 H3B 109.3 . . ?
H3A C3 H3B 108.0 . . ?
C5 C4 C9 116.5(4) . . ?
C5 C4 C3 121.9(4) . . ?
C9 C4 C3 121.7(4) . . ?
C6 C5 C4 121.6(4) . . ?
C6 C5 H5 119.2 . . ?
C4 C5 H5 119.2 . . ?
C5 C6 C7 122.1(4) . . ?
C5 C6 H6 118.9 . . ?
C7 C6 H6 118.9 . . ?
C6 C7 C8 116.2(4) . . ?
C6 C7 C7 122.3(4) . 7_757 ?
C8 C7 C7 121.5(4) . 7_757 ?
C9 C8 C7 121.4(4) . . ?
C9 C8 H8 119.3 . . ?
C7 C8 H8 119.3 . . ?
C8 C9 C4 122.2(4) . . ?
C8 C9 H9 118.9 . . ?
C4 C9 H9 118.9 . . ?
N6 C10 N4 114.1(3) . . ?
N6 C10 H10 123.0 . . ?
N4 C10 H10 123.0 . . ?
N5 C11 N4 110.4(3) . . ?
N5 C11 H11 124.8 . . ?
N4 C11 H11 124.8 . . ?
N5 C12 C13 113.5(3) . . ?
N5 C12 H12A 108.9 . . ?
C13 C12 H12A 108.9 . . ?
N5 C12 H12B 108.9 . . ?
C13 C12 H12B 108.9 . . ?
H12A C12 H12B 107.7 . . ?
C14 C13 C18 118.7(4) . . ?
C14 C13 C12 121.1(4) . . ?
C18 C13 C12 120.3(4) . . ?
C15 C14 C13 120.9(4) . . ?
C15 C14 H14 119.5 . . ?
C13 C14 H14 119.5 . . ?
C14 C15 C16 121.4(4) . . ?
C14 C15 H15 119.3 . . ?
C16 C15 H15 119.3 . . ?
C15 C16 C17 117.2(3) . . ?
C15 C16 C16 120.9(3) . 2_657 ?
C17 C16 C16 121.9(3) . 2_657 ?
C18 C17 C16 121.3(4) . . ?
C18 C17 H17 119.3 . . ?
C16 C17 H17 119.3 . . ?
C17 C18 C13 120.5(4) . . ?
C17 C18 H18 119.8 . . ?
C13 C18 H18 119.8 . . ?
O2 C19 O1 118.8(3) . . ?
O2 C19 C20 121.2(3) . . ?
O1 C19 C20 119.8(3) . . ?
C19 C20 C25 110.2(3) . . ?
C19 C20 C21 112.3(3) . . ?
C25 C20 C21 109.8(3) . . ?
C19 C20 C26 107.6(3) . . ?
C25 C20 C26 108.5(3) . . ?
C21 C20 C26 108.4(3) . . ?
C20 C21 C22 110.9(3) . . ?
C20 C21 H21A 109.5 . . ?
C22 C21 H21A 109.5 . . ?
C20 C21 H21B 109.5 . . ?
C22 C21 H21B 109.5 . . ?
H21A C21 H21B 108.0 . . ?
C30 C22 C23 111.8(3) . . ?
C30 C22 C21 112.9(3) . . ?
C23 C22 C21 109.5(3) . . ?
C30 C22 C27 106.1(3) . . ?
C23 C22 C27 109.2(3) . . ?
C21 C22 C27 107.2(3) . . ?
C22 C23 C24 109.9(3) . . ?
C22 C23 H23A 109.7 . . ?
C24 C23 H23A 109.7 . . ?
C22 C23 H23B 109.7 . . ?
C24 C23 H23B 109.7 . . ?
H23A C23 H23B 108.2 . . ?
C28 C24 C23 110.9(4) . . ?
C28 C24 C25 109.5(4) . . ?
C23 C24 C25 109.5(4) . . ?
C28 C24 H24 109.0 . . ?
C23 C24 H24 109.0 . . ?
C25 C24 H24 109.0 . . ?
C20 C25 C24 109.2(3) . . ?
C20 C25 H25A 109.8 . . ?
C24 C25 H25A 109.8 . . ?
C20 C25 H25B 109.8 . . ?
C24 C25 H25B 109.8 . . ?
H25A C25 H25B 108.3 . . ?
C29 C26 C20 109.9(3) . . ?
C29 C26 H26A 109.7 . . ?
C20 C26 H26A 109.7 . . ?
C29 C26 H26B 109.7 . . ?
C20 C26 H26B 109.7 . . ?
H26A C26 H26B 108.2 . . ?
C29 C27 C22 110.1(3) . . ?
C29 C27 H27A 109.6 . . ?
C22 C27 H27A 109.6 . . ?
C29 C27 H27B 109.6 . . ?
C22 C27 H27B 109.6 . . ?
H27A C27 H27B 108.1 . . ?
C24 C28 C29 109.3(3) . . ?
C24 C28 H28A 109.8 . . ?
C29 C28 H28A 109.8 . . ?
C24 C28 H28B 109.8 . . ?
C29 C28 H28B 109.8 . . ?
H28A C28 H28B 108.3 . . ?
C27 C29 C28 110.3(3) . . ?
C27 C29 C26 109.2(3) . . ?
C28 C29 C26 109.1(4) . . ?
C27 C29 H29 109.4 . . ?
C28 C29 H29 109.4 . . ?
C26 C29 H29 109.4 . . ?
O3 C30 O4 122.9(3) . . ?
O3 C30 C22 122.1(3) . . ?
O4 C30 C22 114.8(3) . . ?
C2 N1 C1 102.5(4) . . ?
C2 N1 Co1 128.4(3) . . ?
C1 N1 Co1 128.2(3) . . ?
C2 N2 N3 107.0(4) . . ?
C2 N2 C3 130.9(4) . . ?
N3 N2 C3 121.9(4) . . ?
C1 N3 N2 103.9(4) . . ?
C11 N4 C10 102.8(3) . . ?
C11 N4 Co1 124.2(3) . . ?
C10 N4 Co1 132.9(3) . . ?
C11 N5 N6 109.9(3) . . ?
C11 N5 C12 127.5(3) . . ?
N6 N5 C12 122.6(3) . . ?
C10 N6 N5 102.8(3) . . ?
C19 O1 Co1 94.8(2) . . ?
C19 O2 Co1 85.6(2) . . ?
C30 O4 Co1 125.2(3) . 8_455 ?

loop_
_geom_bond_atom_site_label_1
_geom_bond_atom_site_label_2
_geom_bond_distance
_geom_bond_site_symmetry_2
_geom_bond_publ_flag
Co1 O4 1.951(3) 8_556 ?
Co1 N4 2.032(3) . ?
Co1 O1 2.042(2) . ?
Co1 N1 2.071(3) . ?
Co1 O2 2.259(2) . ?
C1 N3 1.312(6) . ?
C1 N1 1.332(6) . ?
C1 H1 0.9300 . ?
C2 N1 1.303(5) . ?
C2 N2 1.307(5) . ?
C2 H2 0.9300 . ?
C3 N2 1.469(5) . ?
C3 C4 1.503(6) . ?
C3 H3A 0.9700 . ?
C3 H3B 0.9700 . ?
C4 C5 1.376(6) . ?
C4 C9 1.377(6) . ?
C5 C6 1.376(6) . ?
C5 H5 0.9300 . ?
C6 C7 1.377(5) . ?
C6 H6 0.9300 . ?
C7 C8 1.386(5) . ?
C7 C7 1.485(8) 7_757 ?
C8 C9 1.373(6) . ?
C8 H8 0.9300 . ?
C9 H9 0.9300 . ?
C10 N6 1.309(5) . ?
C10 N4 1.356(5) . ?
C10 H10 0.9300 . ?
C11 N5 1.312(4) . ?
C11 N4 1.325(4) . ?
C11 H11 0.9300 . ?
C12 N5 1.459(5) . ?
C12 C13 1.510(5) . ?
C12 H12A 0.9700 . ?
C12 H12B 0.9700 . ?
C13 C14 1.382(5) . ?
C13 C18 1.390(5) . ?
C14 C15 1.378(5) . ?
C14 H14 0.9300 . ?
C15 C16 1.393(5) . ?
C15 H15 0.9300 . ?
C16 C17 1.405(5) . ?
C16 C16 1.466(7) 2_657 ?
C17 C18 1.379(5) . ?
C17 H17 0.9300 . ?
C18 H18 0.9300 . ?
C19 O2 1.247(4) . ?
C19 O1 1.272(4) . ?
C19 C20 1.522(5) . ?
C20 C25 1.530(5) . ?
C20 C21 1.531(5) . ?
C20 C26 1.537(5) . ?
C21 C22 1.537(4) . ?
C21 H21A 0.9700 . ?
C21 H21B 0.9700 . ?
C22 C30 1.517(5) . ?
C22 C23 1.524(5) . ?
C22 C27 1.547(5) . ?
C23 C24 1.525(5) . ?
C23 H23A 0.9700 . ?
C23 H23B 0.9700 . ?
C24 C28 1.506(7) . ?
C24 C25 1.538(5) . ?
C24 H24 0.9800 . ?
C25 H25A 0.9700 . ?
C25 H25B 0.9700 . ?
C26 C29 1.527(5) . ?
C26 H26A 0.9700 . ?
C26 H26B 0.9700 . ?
C27 C29 1.524(5) . ?
C27 H27A 0.9700 . ?
C27 H27B 0.9700 . ?
C28 C29 1.524(6) . ?
C28 H28A 0.9700 . ?
C28 H28B 0.9700 . ?
C29 H29 0.9800 . ?
C30 O3 1.231(4) . ?
C30 O4 1.286(4) . ?
N2 N3 1.353(5) . ?
N5 N6 1.358(4) . ?
O4 Co1 1.951(3) 8_455 ?
O5 O5 1.054(13) 2_755 ?

loop_
_geom_torsion_atom_site_label_1
_geom_torsion_atom_site_label_2
_geom_torsion_atom_site_label_3
_geom_torsion_atom_site_label_4
_geom_torsion
_geom_torsion_site_symmetry_1
_geom_torsion_site_symmetry_2
_geom_torsion_site_symmetry_3
_geom_torsion_site_symmetry_4
_geom_torsion_publ_flag
N2 C3 C4 C5 -107.5(5) . . . . ?
N2 C3 C4 C9 72.0(5) . . . . ?
C9 C4 C5 C6 -0.1(7) . . . . ?
C3 C4 C5 C6 179.4(4) . . . . ?
C4 C5 C6 C7 0.5(8) . . . . ?
C5 C6 C7 C8 -0.6(7) . . . . ?
C5 C6 C7 C7 179.2(5) . . . 7_757 ?
C6 C7 C8 C9 0.4(7) . . . . ?
C7 C7 C8 C9 -179.4(5) 7_757 . . . ?
C7 C8 C9 C4 -0.1(8) . . . . ?
C5 C4 C9 C8 -0.1(7) . . . . ?
C3 C4 C9 C8 -179.5(4) . . . . ?
N5 C12 C13 C14 -97.5(4) . . . . ?
N5 C12 C13 C18 83.3(5) . . . . ?
C18 C13 C14 C15 1.2(5) . . . . ?
C12 C13 C14 C15 -178.1(3) . . . . ?
C13 C14 C15 C16 -0.6(6) . . . . ?
C14 C15 C16 C17 -0.1(5) . . . . ?
C14 C15 C16 C16 -178.7(4) . . . 2_657 ?
C15 C16 C17 C18 0.3(5) . . . . ?
C16 C16 C17 C18 178.8(4) 2_657 . . . ?
C16 C17 C18 C13 0.3(6) . . . . ?
C14 C13 C18 C17 -1.0(5) . . . . ?
C12 C13 C18 C17 178.2(3) . . . . ?
O2 C19 C20 C25 -16.2(5) . . . . ?
O1 C19 C20 C25 168.1(4) . . . . ?
O2 C19 C20 C21 -138.8(4) . . . . ?
O1 C19 C20 C21 45.4(5) . . . . ?
O2 C19 C20 C26 101.9(4) . . . . ?
O1 C19 C20 C26 -73.8(4) . . . . ?
C19 C20 C21 C22 -179.3(3) . . . . ?
C25 C20 C21 C22 57.8(4) . . . . ?
C26 C20 C21 C22 -60.6(4) . . . . ?
C20 C21 C22 C30 177.1(3) . . . . ?
C20 C21 C22 C23 -57.7(4) . . . . ?
C20 C21 C22 C27 60.6(4) . . . . ?
C30 C22 C23 C24 -175.1(3) . . . . ?
C21 C22 C23 C24 59.1(4) . . . . ?
C27 C22 C23 C24 -58.0(4) . . . . ?
C22 C23 C24 C28 59.9(4) . . . . ?
C22 C23 C24 C25 -61.1(5) . . . . ?
C19 C20 C25 C24 177.1(3) . . . . ?
C21 C20 C25 C24 -58.8(5) . . . . ?
C26 C20 C25 C24 59.5(4) . . . . ?
C28 C24 C25 C20 -61.2(4) . . . . ?
C23 C24 C25 C20 60.7(5) . . . . ?
C19 C20 C26 C29 -178.9(3) . . . . ?
C25 C20 C26 C29 -59.8(4) . . . . ?
C21 C20 C26 C29 59.4(4) . . . . ?
C30 C22 C27 C29 178.6(3) . . . . ?
C23 C22 C27 C29 58.0(4) . . . . ?
C21 C22 C27 C29 -60.5(4) . . . . ?
C23 C24 C28 C29 -59.6(4) . . . . ?
C25 C24 C28 C29 61.4(4) . . . . ?
C22 C27 C29 C28 -58.6(4) . . . . ?
C22 C27 C29 C26 61.2(4) . . . . ?
C24 C28 C29 C27 59.0(4) . . . . ?
C24 C28 C29 C26 -60.9(4) . . . . ?
C20 C26 C29 C27 -60.3(4) . . . . ?
C20 C26 C29 C28 60.3(4) . . . . ?
C23 C22 C30 O3 -151.1(4) . . . . ?
C21 C22 C30 O3 -27.2(5) . . . . ?
C27 C22 C30 O3 89.9(4) . . . . ?
C23 C22 C30 O4 33.1(5) . . . . ?
C21 C22 C30 O4 157.1(3) . . . . ?
C27 C22 C30 O4 -85.8(4) . . . . ?
N2 C2 N1 C1 0.9(6) . . . . ?
N2 C2 N1 Co1 170.4(3) . . . . ?
N3 C1 N1 C2 2.8(8) . . . . ?
N3 C1 N1 Co1 -166.7(5) . . . . ?
O4 Co1 N1 C2 -24.4(4) 8_556 . . . ?
N4 Co1 N1 C2 85.4(4) . . . . ?
O1 Co1 N1 C2 -127.6(4) . . . . ?
O2 Co1 N1 C2 175.3(4) . . . . ?
O4 Co1 N1 C1 142.5(5) 8_556 . . . ?
N4 Co1 N1 C1 -107.8(5) . . . . ?
O1 Co1 N1 C1 39.2(5) . . . . ?
O2 Co1 N1 C1 -17.8(5) . . . . ?
N1 C2 N2 N3 -4.1(6) . . . . ?
N1 C2 N2 C3 -178.5(4) . . . . ?
C4 C3 N2 C2 43.8(6) . . . . ?
C4 C3 N2 N3 -130.0(5) . . . . ?
N1 C1 N3 N2 -5.2(9) . . . . ?
C2 N2 N3 C1 5.4(7) . . . . ?
C3 N2 N3 C1 -179.6(5) . . . . ?
N5 C11 N4 C10 -0.4(4) . . . . ?
N5 C11 N4 Co1 176.3(2) . . . . ?
N6 C10 N4 C11 0.2(4) . . . . ?
N6 C10 N4 Co1 -176.0(3) . . . . ?
O4 Co1 N4 C11 -13.0(3) 8_556 . . . ?
O1 Co1 N4 C11 94.9(3) . . . . ?
N1 Co1 N4 C11 -122.2(3) . . . . ?
O2 Co1 N4 C11 150.0(3) . . . . ?
O4 Co1 N4 C10 162.6(3) 8_556 . . . ?
O1 Co1 N4 C10 -89.5(3) . . . . ?
N1 Co1 N4 C10 53.4(4) . . . . ?
O2 Co1 N4 C10 -34.4(3) . . . . ?
N4 C11 N5 N6 0.5(4) . . . . ?
N4 C11 N5 C12 -177.5(3) . . . . ?
C13 C12 N5 C11 -122.3(4) . . . . ?
C13 C12 N5 N6 60.0(5) . . . . ?
N4 C10 N6 N5 0.0(4) . . . . ?
C11 N5 N6 C10 -0.3(4) . . . . ?
C12 N5 N6 C10 177.8(3) . . . . ?
O2 C19 O1 Co1 -7.2(4) . . . . ?
C20 C19 O1 Co1 168.6(3) . . . . ?
O4 Co1 O1 C19 -175.7(2) 8_556 . . . ?
N4 Co1 O1 C19 74.7(3) . . . . ?
N1 Co1 O1 C19 -70.8(3) . . . . ?
O2 Co1 O1 C19 4.0(2) . . . . ?
O1 C19 O2 Co1 6.5(4) . . . . ?
C20 C19 O2 Co1 -169.2(3) . . . . ?
O4 Co1 O2 C19 -3.4(5) 8_556 . . . ?
N4 Co1 O2 C19 -130.9(2) . . . . ?
O1 Co1 O2 C19 -4.1(2) . . . . ?
N1 Co1 O2 C19 110.7(2) . . . . ?
O3 C30 O4 Co1 -6.9(6) . . . 8_455 ?
C22 C30 O4 Co1 168.8(2) . . . 8_455 ?
